data_2232934
loop_
_publ_author_name
'Wicher, Barbara'
'Gdaniec, Maria'

_publ_section_title
;
 <i>N</i>,<i>N</i>'-Bis(pyridin-2-yl)benzene-1,4-diamine--quinoxaline
 (2/1)
;
_journal_coeditor_code RZ2662
_journal_issue 12
_journal_name_full 'Acta Crystallographica Section E'
_journal_page_first o3254
_journal_paper_doi 10.1107/S1600536811046356
_journal_volume 67
_journal_year 2011
_chemical_formula_iupac '2C16 H14 N4, C8 H6 N2'
_chemical_formula_moiety '2(C16 H14 N4), C8 H6 N2'
_chemical_formula_sum 'C40 H34 N10'
_chemical_formula_weight 654.77
_chemical_name_systematic
;
<i>N</i>,<i>N</i>'-Bis(pyridin-2-yl)benzene-1,4-diamine--quinoxaline (2/1)
;
_space_group_IT_number 14
_symmetry_cell_setting monoclinic
_symmetry_space_group_name_Hall '-P 2yn'
_symmetry_space_group_name_H-M 'P 1 21/n 1'
_atom_sites_solution_hydrogens geom
_atom_sites_solution_primary direct
_atom_sites_solution_secondary difmap
_audit_creation_method SHELXL-97
_cell_angle_alpha 90.00
_cell_angle_beta 93.698(5)
_cell_angle_gamma 90.00
_cell_formula_units_Z 2
_cell_length_a 11.8285(9)
_cell_length_b 9.1223(7)
_cell_length_c 14.7952(9)
_cell_measurement_reflns_used 2533
_cell_measurement_temperature 130(2)
_cell_measurement_theta_max 25.00
_cell_measurement_theta_min 4.11
_cell_volume 1593.1(2)
_computing_cell_refinement
;
CrysAlis RED (Oxford Diffraction, 2002)
;
_computing_data_collection
;
CrysAlis CCD (Oxford Diffraction, 2002)
;
_computing_data_reduction
;
CrysAlis RED (Oxford Diffraction, 2002)
;
_computing_molecular_graphics
;
ORTEP-3 for Windows (Farrugia, 1997) and
Mercury (Macrae <i>et al.</i>, 2006)
;
_computing_publication_material 'SHELXL97 (Sheldrick, 2008)'
_computing_structure_refinement 'SHELXL97 (Sheldrick, 2008)'
_computing_structure_solution 'SHELXS97 (Sheldrick, 2008)'
_diffrn_ambient_temperature 130(2)
_diffrn_measured_fraction_theta_full 0.996
_diffrn_measured_fraction_theta_max 0.996
_diffrn_measurement_device_type 'Kuma KM-4-CCD \k-geometry'
_diffrn_measurement_method '\w scans'
_diffrn_radiation_monochromator graphite
_diffrn_radiation_source 'fine-focus sealed tube'
_diffrn_radiation_type MoK\a
_diffrn_radiation_wavelength 0.71073
_diffrn_reflns_av_R_equivalents 0.0325
_diffrn_reflns_av_sigmaI/netI 0.0323
_diffrn_reflns_limit_h_max 14
_diffrn_reflns_limit_h_min -13
_diffrn_reflns_limit_k_max 9
_diffrn_reflns_limit_k_min -10
_diffrn_reflns_limit_l_max 17
_diffrn_reflns_limit_l_min -17
_diffrn_reflns_number 8116
_diffrn_reflns_theta_full 25.35
_diffrn_reflns_theta_max 25.35
_diffrn_reflns_theta_min 4.11
_diffrn_standards_decay_% 0
_diffrn_standards_interval_count 0
_diffrn_standards_interval_time 0
_diffrn_standards_number 0
_exptl_absorpt_coefficient_mu 0.085
_exptl_absorpt_correction_type none
_exptl_crystal_colour colourless
_exptl_crystal_density_diffrn 1.365
_exptl_crystal_density_method 'not measured'
_exptl_crystal_description prism
_exptl_crystal_F_000 688
_exptl_crystal_size_max 0.50
_exptl_crystal_size_mid 0.30
_exptl_crystal_size_min 0.25
_refine_diff_density_max 0.217
_refine_diff_density_min -0.277
_refine_ls_extinction_method none
_refine_ls_goodness_of_fit_ref 0.974
_refine_ls_hydrogen_treatment constr
_refine_ls_matrix_type full
_refine_ls_number_parameters 226
_refine_ls_number_reflns 2897
_refine_ls_number_restraints 0
_refine_ls_restrained_S_all 0.974
_refine_ls_R_factor_all 0.0604
_refine_ls_R_factor_gt 0.0446
_refine_ls_shift/su_max 0.000
_refine_ls_shift/su_mean 0.000
_refine_ls_structure_factor_coef Fsqd
_refine_ls_weighting_details 'calc w=1/[\s^2^(Fo^2^)+(0.0796P)^2^] where P=(Fo^2^+2Fc^2^)/3'
_refine_ls_weighting_scheme calc
_refine_ls_wR_factor_gt 0.1105
_refine_ls_wR_factor_ref 0.1214
_reflns_number_gt 2082
_reflns_number_total 2897
_reflns_threshold_expression I>2\s(I)
_cod_data_source_file rz2662.cif
_cod_data_source_block I
_cod_original_sg_symbol_H-M 'P 21/n'
_cod_database_code 2232934
_cod_database_fobs_code 2232934

loop_
_symmetry_equiv_pos_as_xyz
'x, y, z'
'-x+1/2, y+1/2, -z+1/2'
'-x, -y, -z'
'x-1/2, -y-1/2, z-1/2'

loop_
_atom_site_type_symbol
_atom_site_label
_atom_site_fract_x
_atom_site_fract_y
_atom_site_fract_z
_atom_site_U_iso_or_equiv
_atom_site_adp_type
_atom_site_calc_flag
_atom_site_refinement_flags
_atom_site_occupancy
_atom_site_symmetry_multiplicity
N N2 0.34420(10) 0.46004(13) 0.12792(9) 0.0251(3) Uani d . 1 1
N N7 0.44563(11) 0.24793(13) 0.12278(9) 0.0291(3) Uani d . 1 1
H H7N 0.5037 0.3082 0.1126 0.035 Uiso d R 1 1
N N14 0.55190(10) -0.35168(13) 0.12548(9) 0.0295(3) Uani d . 1 1
H H14N 0.4941 -0.4122 0.1359 0.035 Uiso d R 1 1
N N16 0.65420(10) -0.56243(13) 0.11839(9) 0.0260(3) Uani d . 1 1
C C1 0.34338(12) 0.31287(16) 0.13482(10) 0.0232(4) Uani d . 1 1
C C3 0.24879(13) 0.53106(17) 0.14294(10) 0.0282(4) Uani d . 1 1
H H3 0.2492 0.6349 0.1382 0.034 Uiso calc R 1 1
C C4 0.15003(13) 0.46477(18) 0.16475(11) 0.0301(4) Uani d . 1 1
H H4 0.0841 0.5205 0.1745 0.036 Uiso calc R 1 1
C C5 0.15028(13) 0.31317(18) 0.17200(11) 0.0292(4) Uani d . 1 1
H H5 0.0839 0.2630 0.1876 0.035 Uiso calc R 1 1
C C6 0.24654(13) 0.23600(17) 0.15651(10) 0.0266(4) Uani d . 1 1
H H6 0.2474 0.1321 0.1604 0.032 Uiso calc R 1 1
C C8 0.46942(13) 0.09666(16) 0.12475(10) 0.0243(4) Uani d . 1 1
C C9 0.40085(12) -0.00484(17) 0.07789(10) 0.0264(4) Uani d . 1 1
H H9 0.3335 0.0269 0.0452 0.032 Uiso calc R 1 1
C C10 0.42953(13) -0.15119(16) 0.07830(10) 0.0256(4) Uani d . 1 1
H H10 0.3813 -0.2195 0.0463 0.031 Uiso calc R 1 1
C C11 0.52812(13) -0.20032(16) 0.12488(10) 0.0253(4) Uani d . 1 1
C C12 0.59638(13) -0.09904(17) 0.17195(11) 0.0272(4) Uani d . 1 1
H H12 0.6637 -0.1307 0.2047 0.033 Uiso calc R 1 1
C C13 0.56739(13) 0.04714(17) 0.17172(10) 0.0270(4) Uani d . 1 1
H H13 0.6152 0.1152 0.2042 0.032 Uiso calc R 1 1
C C15 0.65386(13) -0.41581(16) 0.11138(10) 0.0239(4) Uani d . 1 1
C C17 0.75049(13) -0.63284(18) 0.10303(11) 0.0302(4) Uani d . 1 1
H H17 0.7507 -0.7367 0.1074 0.036 Uiso calc R 1 1
C C18 0.84841(14) -0.56538(18) 0.08156(11) 0.0310(4) Uani d . 1 1
H H18 0.9149 -0.6201 0.0719 0.037 Uiso calc R 1 1
C C19 0.84671(13) -0.41393(18) 0.07442(11) 0.0303(4) Uani d . 1 1
H H19 0.9129 -0.3628 0.0594 0.036 Uiso calc R 1 1
C C20 0.75006(13) -0.33812(17) 0.08900(10) 0.0276(4) Uani d . 1 1
H H20 0.7482 -0.2343 0.0840 0.033 Uiso calc R 1 1
C C21 0.42626(15) 0.38226(19) 0.36086(12) 0.0393(5) Uani d . 1 1
H H21 0.3839 0.3310 0.3142 0.047 Uiso d R 1 1
C C22 0.53039(16) 0.44592(18) 0.34188(13) 0.0410(5) Uani d . 1 1
H H22 0.5570 0.4363 0.2829 0.049 Uiso d R 1 1
N N23 0.59282(13) 0.51949(17) 0.40527(11) 0.0368(4) Uani d P 0.50 1
C C23 0.59282(13) 0.51949(17) 0.40527(11) 0.0368(4) Uani d P 0.50 1
H H23 0.6629 0.5629 0.3922 0.044 Uiso d PR 0.50 1
C C24 0.55231(12) 0.53158(16) 0.49075(11) 0.0275(4) Uani d . 1 1
C C25 0.61465(13) 0.60804(16) 0.55764(11) 0.0357(4) Uani d P 0.50 1
H H25 0.6846 0.6529 0.5457 0.043 Uiso d PR 0.50 1
N N25 0.61465(13) 0.60804(16) 0.55764(11) 0.0357(4) Uani d P 0.50 1

loop_
_atom_site_aniso_label
_atom_site_aniso_U_11
_atom_site_aniso_U_22
_atom_site_aniso_U_33
_atom_site_aniso_U_12
_atom_site_aniso_U_13
_atom_site_aniso_U_23
N2 0.0240(7) 0.0225(7) 0.0290(7) 0.0005(5) 0.0025(6) -0.0026(5)
N7 0.0227(7) 0.0202(7) 0.0449(9) -0.0022(5) 0.0067(6) -0.0004(6)
N14 0.0224(7) 0.0208(7) 0.0457(9) -0.0006(5) 0.0056(6) 0.0047(6)
N16 0.0248(7) 0.0229(7) 0.0301(8) 0.0004(5) 0.0011(6) -0.0004(6)
C1 0.0249(8) 0.0223(8) 0.0223(8) -0.0012(6) 0.0010(6) -0.0020(6)
C3 0.0301(9) 0.0246(8) 0.0298(9) 0.0026(7) 0.0012(7) -0.0040(7)
C4 0.0243(8) 0.0339(9) 0.0323(9) 0.0032(7) 0.0030(7) -0.0048(7)
C5 0.0247(8) 0.0361(9) 0.0270(9) -0.0044(7) 0.0026(7) -0.0009(7)
C6 0.0283(9) 0.0239(8) 0.0277(9) -0.0022(7) 0.0019(7) 0.0000(6)
C8 0.0238(8) 0.0212(8) 0.0284(9) -0.0007(6) 0.0059(7) 0.0001(6)
C9 0.0241(8) 0.0258(8) 0.0292(9) 0.0000(7) 0.0004(7) 0.0024(7)
C10 0.0244(8) 0.0253(8) 0.0271(9) -0.0034(6) 0.0010(6) -0.0015(6)
C11 0.0257(8) 0.0219(8) 0.0289(9) 0.0009(6) 0.0056(7) 0.0024(6)
C12 0.0231(8) 0.0299(9) 0.0283(9) 0.0019(7) 0.0003(7) 0.0026(7)
C13 0.0248(8) 0.0277(9) 0.0288(9) -0.0034(7) 0.0034(7) -0.0035(7)
C15 0.0242(8) 0.0246(8) 0.0225(8) 0.0002(6) -0.0007(6) 0.0002(6)
C17 0.0298(9) 0.0267(8) 0.0336(9) 0.0037(7) -0.0010(7) -0.0037(7)
C18 0.0259(9) 0.0337(9) 0.0334(9) 0.0028(7) 0.0011(7) -0.0068(7)
C19 0.0231(9) 0.0374(10) 0.0302(9) -0.0054(7) 0.0012(7) -0.0031(7)
C20 0.0273(9) 0.0259(8) 0.0292(9) -0.0028(7) -0.0004(7) 0.0008(7)
C21 0.0462(11) 0.0331(10) 0.0372(11) -0.0056(8) -0.0086(9) 0.0026(8)
C22 0.0550(12) 0.0324(10) 0.0362(10) 0.0004(9) 0.0081(9) 0.0027(8)
N23 0.0364(9) 0.0337(9) 0.0411(10) -0.0045(7) 0.0092(7) 0.0025(7)
C23 0.0364(9) 0.0337(9) 0.0411(10) -0.0045(7) 0.0092(7) 0.0025(7)
C24 0.0263(8) 0.0214(8) 0.0344(9) 0.0003(6) -0.0005(7) 0.0021(7)
C25 0.0314(8) 0.0331(9) 0.0417(10) -0.0057(7) -0.0055(7) 0.0031(7)
N25 0.0314(8) 0.0331(9) 0.0417(10) -0.0057(7) -0.0055(7) 0.0031(7)

loop_
_atom_type_symbol
_atom_type_description
_atom_type_scat_dispersion_real
_atom_type_scat_dispersion_imag
_atom_type_scat_source
C C 0.0033 0.0016 'International Tables Vol C Tables 4.2.6.8 and 6.1.1.4'
H H 0.0000 0.0000 'International Tables Vol C Tables 4.2.6.8 and 6.1.1.4'
N N 0.0061 0.0033 'International Tables Vol C Tables 4.2.6.8 and 6.1.1.4'

loop_
_geom_angle_atom_site_label_1
_geom_angle_atom_site_label_2
_geom_angle_atom_site_label_3
_geom_angle_site_symmetry_1
_geom_angle_site_symmetry_3
_geom_angle
C3 N2 C1 . . 117.51(13)
C1 N7 C8 . . 126.76(13)
C1 N7 H7N . . 116.6
C8 N7 H7N . . 116.6
C15 N14 C11 . . 126.54(13)
C15 N14 H14N . . 116.8
C11 N14 H14N . . 116.7
C17 N16 C15 . . 117.59(14)
N2 C1 N7 . . 114.27(13)
N2 C1 C6 . . 121.83(14)
N7 C1 C6 . . 123.84(14)
N2 C3 C4 . . 124.61(15)
N2 C3 H3 . . 117.7
C4 C3 H3 . . 117.7
C3 C4 C5 . . 117.38(15)
C3 C4 H4 . . 121.3
C5 C4 H4 . . 121.3
C6 C5 C4 . . 119.79(15)
C6 C5 H5 . . 120.1
C4 C5 H5 . . 120.1
C5 C6 C1 . . 118.86(15)
C5 C6 H6 . . 120.6
C1 C6 H6 . . 120.6
C9 C8 C13 . . 118.40(14)
C9 C8 N7 . . 122.29(14)
C13 C8 N7 . . 119.25(13)
C10 C9 C8 . . 120.60(14)
C10 C9 H9 . . 119.7
C8 C9 H9 . . 119.7
C9 C10 C11 . . 120.88(14)
C9 C10 H10 . . 119.6
C11 C10 H10 . . 119.6
C12 C11 C10 . . 118.52(14)
C12 C11 N14 . . 122.74(14)
C10 C11 N14 . . 118.68(13)
C13 C12 C11 . . 120.52(14)
C13 C12 H12 . . 119.7
C11 C12 H12 . . 119.7
C12 C13 C8 . . 121.08(14)
C12 C13 H13 . . 119.5
C8 C13 H13 . . 119.5
N16 C15 N14 . . 114.37(13)
N16 C15 C20 . . 121.68(14)
N14 C15 C20 . . 123.92(14)
N16 C17 C18 . . 124.47(15)
N16 C17 H17 . . 117.8
C18 C17 H17 . . 117.8
C17 C18 C19 . . 117.27(15)
C17 C18 H18 . . 121.4
C19 C18 H18 . . 121.4
C20 C19 C18 . . 120.08(15)
C20 C19 H19 . . 120.0
C18 C19 H19 . . 120.0
C19 C20 C15 . . 118.89(15)
C19 C20 H20 . . 120.6
C15 C20 H20 . . 120.6
N25 C21 C22 3_666 . 121.85(16)
C25 C21 C22 3_666 . 121.85(16)
N25 C21 H21 3_666 . 119.1
C25 C21 H21 3_666 . 119.1
C22 C21 H21 . . 119.1
N23 C22 C21 . . 121.25(17)
N23 C22 H22 . . 119.3
C21 C22 H22 . . 119.4
C22 N23 C24 . . 118.20(15)
C22 N23 H23 . . 121.1
C24 N23 H23 . . 120.7
C25 C24 N23 . . 119.55(14)
C25 C24 C24 . 3_666 120.10(19)
N23 C24 C24 . 3_666 120.34(18)
C21 C25 C24 3_666 . 118.25(15)
C21 C25 H25 3_666 . 120.8
C24 C25 H25 . . 120.9

loop_
_geom_bond_atom_site_label_1
_geom_bond_atom_site_label_2
_geom_bond_site_symmetry_2
_geom_bond_distance
N2 C3 . 1.3324(18)
N2 C1 . 1.3465(19)
N7 C1 . 1.3686(19)
N7 C8 . 1.4083(19)
N7 H7N . 0.9001
N14 C15 . 1.3685(19)
N14 C11 . 1.4090(19)
N14 H14N . 0.9000
N16 C17 . 1.3397(19)
N16 C15 . 1.3415(19)
C1 C6 . 1.398(2)
C3 C4 . 1.372(2)
C3 H3 . 0.9500
C4 C5 . 1.387(2)
C4 H4 . 0.9500
C5 C6 . 1.370(2)
C5 H5 . 0.9500
C6 H6 . 0.9500
C8 C9 . 1.387(2)
C8 C13 . 1.388(2)
C9 C10 . 1.377(2)
C9 H9 . 0.9500
C10 C11 . 1.390(2)
C10 H10 . 0.9500
C11 C12 . 1.385(2)
C12 C13 . 1.377(2)
C12 H12 . 0.9500
C13 H13 . 0.9500
C15 C20 . 1.398(2)
C17 C18 . 1.367(2)
C17 H17 . 0.9500
C18 C19 . 1.386(2)
C18 H18 . 0.9500
C19 C20 . 1.365(2)
C19 H19 . 0.9500
C20 H20 . 0.9500
C21 N25 3_666 1.331(2)
C21 C25 3_666 1.331(2)
C21 C22 . 1.406(3)
C21 H21 . 0.9499
C22 N23 . 1.336(2)
C22 H22 . 0.9500
N23 C24 . 1.385(2)
N23 H23 . 0.9500
C24 C25 . 1.384(2)
C24 C24 3_666 1.408(3)
C25 C21 3_666 1.331(2)
C25 H25 . 0.9499

loop_
_geom_hbond_atom_site_label_D
_geom_hbond_atom_site_label_H
_geom_hbond_atom_site_label_A
_geom_hbond_site_symmetry_A
_geom_hbond_distance_DH
_geom_hbond_distance_HA
_geom_hbond_distance_DA
_geom_hbond_angle_DHA
N14 H14N N2 1_545 0.90 2.12 2.9998(17) 166
N7 H7N N16 1_565 0.90 2.13 3.0173(18) 167

loop_
_geom_torsion_atom_site_label_1
_geom_torsion_atom_site_label_2
_geom_torsion_atom_site_label_3
_geom_torsion_atom_site_label_4
_geom_torsion_site_symmetry_1
_geom_torsion_site_symmetry_4
_geom_torsion
C3 N2 C1 N7 . . -177.03(13)
C3 N2 C1 C6 . . 0.3(2)
C8 N7 C1 N2 . . -178.90(14)
C8 N7 C1 C6 . . 3.9(2)
C1 N2 C3 C4 . . -0.1(2)
N2 C3 C4 C5 . . 0.3(2)
C3 C4 C5 C6 . . -0.7(2)
C4 C5 C6 C1 . . 0.9(2)
N2 C1 C6 C5 . . -0.7(2)
N7 C1 C6 C5 . . 176.37(14)
C1 N7 C8 C9 . . 47.3(2)
C1 N7 C8 C13 . . -135.63(16)
C13 C8 C9 C10 . . 0.1(2)
N7 C8 C9 C10 . . 177.18(14)
C8 C9 C10 C11 . . -0.6(2)
C9 C10 C11 C12 . . 0.8(2)
C9 C10 C11 N14 . . 178.09(14)
C15 N14 C11 C12 . . -48.1(2)
C15 N14 C11 C10 . . 134.72(16)
C10 C11 C12 C13 . . -0.6(2)
N14 C11 C12 C13 . . -177.76(14)
C11 C12 C13 C8 . . 0.1(2)
C9 C8 C13 C12 . . 0.1(2)
N7 C8 C13 C12 . . -177.06(14)
C17 N16 C15 N14 . . 178.27(13)
C17 N16 C15 C20 . . -0.1(2)
C11 N14 C15 N16 . . 178.07(14)
C11 N14 C15 C20 . . -3.6(2)
C15 N16 C17 C18 . . 0.6(2)
N16 C17 C18 C19 . . -0.7(2)
C17 C18 C19 C20 . . 0.3(2)
C18 C19 C20 C15 . . 0.2(2)
N16 C15 C20 C19 . . -0.3(2)
N14 C15 C20 C19 . . -178.51(14)
N25 C21 C22 N23 3_666 . -0.1(3)
C25 C21 C22 N23 3_666 . -0.1(3)
C21 C22 N23 C24 . . 0.0(3)
C22 N23 C24 C25 . . -179.52(15)
C22 N23 C24 C24 . 3_666 -0.4(3)
N23 C24 C25 C21 . 3_666 -179.92(15)
C24 C24 C25 C21 3_666 3_666 1.0(3)
